data_2217831
loop_
_publ_author_name
'Mohammat, M. Fazli'
'Shaameri, Zurina'
'Hamzah, A. Sazali'
'Fun, Hoong-Kun'
'Chantrapromma, Suchada'

_publ_section_title
;
 4-Hydroxy-5-(4-methoxyphenyl)pyrrolidin-2-one
;
_journal_coeditor_code SJ2463
_journal_issue 3
_journal_name_full 'Acta Crystallographica Section E'
_journal_page_first o578
_journal_page_last o579
_journal_paper_doi 10.1107/S1600536808003899
_journal_volume 64
_journal_year 2008
_chemical_formula_iupac 'C11 H13 N O3'
_chemical_formula_moiety 'C11 H13 N O3'
_chemical_formula_sum 'C11 H13 N O3'
_chemical_formula_weight 207.22
_chemical_name_systematic
;
4-hydroxy-5-(4-methoxyphenyl)pyrrolidin-2-one
;
_space_group_IT_number 29
_symmetry_cell_setting orthorhombic
_symmetry_space_group_name_Hall 'P 2c -2ac'
_symmetry_space_group_name_H-M 'P c a 21'
_atom_sites_solution_hydrogens geom
_atom_sites_solution_primary direct
_atom_sites_solution_secondary difmap
_audit_creation_method SHELXL-97
_cell_angle_alpha 90.00
_cell_angle_beta 90.00
_cell_angle_gamma 90.00
_cell_formula_units_Z 4
_cell_length_a 11.9862(6)
_cell_length_b 11.6251(6)
_cell_length_c 7.1539(4)
_cell_measurement_reflns_used 1562
_cell_measurement_temperature 100.00(10)
_cell_measurement_theta_max 29.99
_cell_measurement_theta_min 1.75
_cell_volume 996.83(9)
_computing_cell_refinement 'APEX2 (Bruker, 2005)'
_computing_data_collection 'APEX2 (Bruker, 2005)'
_computing_data_reduction 'SAINT (Bruker, 2005)'
_computing_molecular_graphics 'SHELXTL (Sheldrick, 2008)'
_computing_publication_material
;
SHELXTL (Sheldrick, 2008) and PLATON (Spek, 2003)
;
_computing_structure_refinement 'SHELXTL (Sheldrick, 2008)'
_computing_structure_solution 'SHELXTL (Sheldrick, 2008)'
_diffrn_ambient_temperature 100.00(10)
_diffrn_detector_area_resol_mean 8.33
_diffrn_measured_fraction_theta_full 0.998
_diffrn_measured_fraction_theta_max 0.998
_diffrn_measurement_device_type
;
Bruker SMART APEX2 CCD area-detector
;
_diffrn_measurement_method \w
_diffrn_radiation_monochromator graphite
_diffrn_radiation_source 'fine-focus sealed tube'
_diffrn_radiation_type MoK\a
_diffrn_radiation_wavelength 0.71073
_diffrn_reflns_av_R_equivalents 0.0663
_diffrn_reflns_av_sigmaI/netI 0.0641
_diffrn_reflns_limit_h_max 13
_diffrn_reflns_limit_h_min -16
_diffrn_reflns_limit_k_max 16
_diffrn_reflns_limit_k_min -16
_diffrn_reflns_limit_l_max 9
_diffrn_reflns_limit_l_min -10
_diffrn_reflns_number 8681
_diffrn_reflns_theta_full 29.99
_diffrn_reflns_theta_max 29.99
_diffrn_reflns_theta_min 1.75
_diffrn_standards_number 0
_exptl_absorpt_coefficient_mu 0.101
_exptl_absorpt_correction_T_max 0.9831
_exptl_absorpt_correction_T_min 0.9575
_exptl_absorpt_correction_type multi-scan
_exptl_absorpt_process_details '(SADABS; Bruker, 2005)'
_exptl_crystal_colour Colorless
_exptl_crystal_density_diffrn 1.381
_exptl_crystal_density_method 'not measured'
_exptl_crystal_description Block
_exptl_crystal_F_000 440
_exptl_crystal_size_max 0.43
_exptl_crystal_size_mid 0.20
_exptl_crystal_size_min 0.17
_refine_diff_density_max 0.220
_refine_diff_density_min -0.239
_refine_ls_extinction_method none
_refine_ls_goodness_of_fit_ref 1.091
_refine_ls_hydrogen_treatment mixed
_refine_ls_matrix_type full
_refine_ls_number_parameters 145
_refine_ls_number_reflns 1562
_refine_ls_number_restraints 1
_refine_ls_restrained_S_all 1.091
_refine_ls_R_factor_all 0.0661
_refine_ls_R_factor_gt 0.0473
_refine_ls_shift/su_max 0.000
_refine_ls_shift/su_mean 0.000
_refine_ls_structure_factor_coef Fsqd
_refine_ls_weighting_details 'calc w=1/[\s^2^(Fo^2^)+(0.0466P)^2^+0.0367P] where P=(Fo^2^+2Fc^2^)/3'
_refine_ls_weighting_scheme calc
_refine_ls_wR_factor_gt 0.0981
_refine_ls_wR_factor_ref 0.1094
_reflns_number_gt 1218
_reflns_number_total 1562
_reflns_threshold_expression I>2\s(I)
_cod_data_source_file sj2463.cif
_cod_data_source_block I
_cod_depositor_comments
;
The following automatic conversions were performed:
'_symmetry_cell_setting' value 'Orthorhombic' changed to 'orthorhombic'
according to '/home/saulius/struct/CIF-dictionaries/cif_core.dic'
dictionary named 'cif_core.dic' version 2.4.1 from 2010-06-29.

Automatic conversion script
Id: cif_fix_enum 1527 2010-12-29 10:47:43Z saulius 

The following automatic conversions were performed:

'_symmetry_cell_setting' value 'Orthorhombic' changed to
'orthorhombic' according to
/home/saulius/struct/CIF-dictionaries/cif_core.dic dictionary named
'cif_core.dic' version 2.4.1 from 2010-06-29.

Automatic conversion script
Id: cif_fix_values 1715 2011-07-08 13:25:40Z adriana 
;
_cod_original_sg_symbol_H-M 'P ca 21'
_cod_database_code 2217831
_cod_database_fobs_code 2217831

loop_
_symmetry_equiv_pos_as_xyz
'x, y, z'
'-x, -y, z+1/2'
'x+1/2, -y, z'
'-x+1/2, y, z+1/2'

loop_
_atom_site_type_symbol
_atom_site_label
_atom_site_fract_x
_atom_site_fract_y
_atom_site_fract_z
_atom_site_U_iso_or_equiv
_atom_site_adp_type
_atom_site_calc_flag
_atom_site_refinement_flags
_atom_site_occupancy
O O1 0.69354(13) 1.02873(16) 1.1878(3) 0.0282(5) Uani d . 1
O O2 0.93282(14) 0.80442(16) 1.3464(3) 0.0238(4) Uani d . 1
H H1O2 0.977(3) 0.742(3) 1.345(6) 0.045(10) Uiso d . 1
O O3 0.87847(13) 0.33500(15) 0.8900(3) 0.0239(4) Uani d . 1
N N1 0.76602(18) 0.86418(18) 1.0604(3) 0.0228(5) Uani d . 1
H H1N1 0.704(3) 0.838(3) 1.009(6) 0.043(10) Uiso d . 1
C C1 0.7727(2) 0.9651(2) 1.1524(4) 0.0223(6) Uani d . 1
C C2 0.89395(19) 0.9844(2) 1.2029(5) 0.0243(6) Uani d . 1
H H2A 0.9012 1.0105 1.3311 0.029 Uiso calc R 1
H H2B 0.9279 1.0408 1.1206 0.029 Uiso calc R 1
C C3 0.94736(19) 0.8665(2) 1.1771(4) 0.0222(6) Uani d . 1
H H3A 1.0262 0.8725 1.1423 0.027 Uiso calc R 1
C C4 0.8761(2) 0.8158(2) 1.0169(4) 0.0207(6) Uani d . 1
H H4A 0.9018 0.8495 0.8989 0.025 Uiso calc R 1
C C5 0.8762(2) 0.6876(2) 0.9962(4) 0.0199(6) Uani d . 1
C C6 0.79693(19) 0.6171(2) 1.0788(4) 0.0221(6) Uani d . 1
H H6A 0.7435 0.6497 1.1568 0.027 Uiso calc R 1
C C7 0.79523(19) 0.4993(2) 1.0483(4) 0.0229(6) Uani d . 1
H H7A 0.7403 0.4538 1.1030 0.028 Uiso calc R 1
C C8 0.8756(2) 0.4503(2) 0.9363(4) 0.0214(6) Uani d . 1
C C9 0.95804(18) 0.5175(2) 0.8550(4) 0.0226(6) Uani d . 1
H H9A 1.0130 0.4839 0.7812 0.027 Uiso calc R 1
C C10 0.95734(19) 0.6345(2) 0.8850(4) 0.0220(6) Uani d . 1
H H10A 1.0124 0.6796 0.8298 0.026 Uiso calc R 1
C C11 0.7980(2) 0.2604(2) 0.9764(5) 0.0287(7) Uani d . 1
H H11A 0.8057 0.1841 0.9266 0.043 Uiso calc R 1
H H11B 0.7242 0.2885 0.9512 0.043 Uiso calc R 1
H H11C 0.8103 0.2588 1.1089 0.043 Uiso calc R 1

loop_
_atom_site_aniso_label
_atom_site_aniso_U_11
_atom_site_aniso_U_22
_atom_site_aniso_U_33
_atom_site_aniso_U_12
_atom_site_aniso_U_13
_atom_site_aniso_U_23
O1 0.0208(9) 0.0270(10) 0.0367(12) 0.0068(8) -0.0016(9) -0.0014(9)
O2 0.0184(8) 0.0253(10) 0.0276(11) 0.0048(8) -0.0014(8) 0.0003(9)
O3 0.0211(8) 0.0217(9) 0.0288(11) 0.0006(7) 0.0017(8) -0.0027(8)
N1 0.0133(10) 0.0230(11) 0.0321(14) 0.0000(9) -0.0023(10) -0.0027(10)
C1 0.0202(12) 0.0228(12) 0.0238(16) 0.0016(10) -0.0008(10) 0.0026(12)
C2 0.0194(12) 0.0219(13) 0.0317(16) -0.0007(10) -0.0029(11) -0.0019(12)
C3 0.0137(11) 0.0240(13) 0.0289(14) 0.0009(10) 0.0009(11) -0.0020(12)
C4 0.0179(12) 0.0200(13) 0.0242(14) 0.0006(10) -0.0001(10) -0.0017(11)
C5 0.0137(11) 0.0218(13) 0.0243(15) 0.0006(10) 0.0000(10) 0.0009(11)
C6 0.0170(11) 0.0255(13) 0.0239(14) 0.0016(9) 0.0024(11) -0.0013(12)
C7 0.0167(12) 0.0243(13) 0.0278(15) -0.0008(10) 0.0027(11) 0.0001(12)
C8 0.0178(12) 0.0212(13) 0.0251(15) 0.0021(10) -0.0030(10) -0.0015(11)
C9 0.0173(12) 0.0254(13) 0.0252(14) 0.0029(9) 0.0040(11) -0.0021(12)
C10 0.0170(12) 0.0239(13) 0.0251(14) -0.0011(9) 0.0024(11) 0.0013(13)
C11 0.0250(13) 0.0263(15) 0.0346(18) -0.0003(11) 0.0035(12) 0.0030(14)

loop_
_atom_type_symbol
_atom_type_description
_atom_type_scat_dispersion_real
_atom_type_scat_dispersion_imag
_atom_type_scat_source
C C 0.0033 0.0000 'International Tables Vol C Tables 4.2.6.8 and 6.1.1.4'
H H 0.0000 0.0000 'International Tables Vol C Tables 4.2.6.8 and 6.1.1.4'
N N 0.0061 0.0000 'International Tables Vol C Tables 4.2.6.8 and 6.1.1.4'
O O 0.0106 0.0000 'International Tables Vol C Tables 4.2.6.8 and 6.1.1.4'

loop_
_geom_angle_atom_site_label_1
_geom_angle_atom_site_label_2
_geom_angle_atom_site_label_3
_geom_angle
C3 O2 H1O2 109(3)
C8 O3 C11 117.8(2)
C1 N1 C4 112.6(2)
C1 N1 H1N1 123(2)
C4 N1 H1N1 123(2)
O1 C1 N1 125.4(2)
O1 C1 C2 127.0(2)
N1 C1 C2 107.6(2)
C1 C2 C3 103.9(2)
C1 C2 H2A 111.0
C3 C2 H2A 111.0
C1 C2 H2B 111.0
C3 C2 H2B 111.0
H2A C2 H2B 109.0
O2 C3 C2 107.6(2)
O2 C3 C4 111.8(2)
C2 C3 C4 101.6(2)
O2 C3 H3A 111.8
C2 C3 H3A 111.8
C4 C3 H3A 111.8
N1 C4 C5 113.8(2)
N1 C4 C3 101.1(2)
C5 C4 C3 116.9(2)
N1 C4 H4A 108.2
C5 C4 H4A 108.2
C3 C4 H4A 108.2
C6 C5 C10 117.2(2)
C6 C5 C4 123.0(2)
C10 C5 C4 119.7(2)
C7 C6 C5 121.8(2)
C7 C6 H6A 119.1
C5 C6 H6A 119.1
C8 C7 C6 119.3(2)
C8 C7 H7A 120.3
C6 C7 H7A 120.3
C7 C8 O3 124.0(2)
C7 C8 C9 120.7(2)
O3 C8 C9 115.3(2)
C10 C9 C8 119.1(2)
C10 C9 H9A 120.5
C8 C9 H9A 120.5
C9 C10 C5 121.9(2)
C9 C10 H10A 119.1
C5 C10 H10A 119.1
O3 C11 H11A 109.5
O3 C11 H11B 109.5
H11A C11 H11B 109.5
O3 C11 H11C 109.5
H11A C11 H11C 109.5
H11B C11 H11C 109.5

loop_
_geom_bond_atom_site_label_1
_geom_bond_atom_site_label_2
_geom_bond_distance
O1 C1 1.229(3)
O2 C3 1.420(3)
O2 H1O2 0.90(3)
O3 C8 1.381(3)
O3 C11 1.437(3)
N1 C1 1.347(3)
N1 C4 1.468(3)
N1 H1N1 0.88(4)
C1 C2 1.515(3)
C2 C3 1.524(4)
C2 H2A 0.9700
C2 H2B 0.9700
C3 C4 1.547(4)
C3 H3A 0.9800
C4 C5 1.498(3)
C4 H4A 0.9800
C5 C6 1.387(4)
C5 C10 1.399(4)
C6 C7 1.387(4)
C6 H6A 0.9300
C7 C8 1.376(4)
C7 H7A 0.9300
C8 C9 1.387(3)
C9 C10 1.378(4)
C9 H9A 0.9300
C10 H10A 0.9300
C11 H11A 0.9600
C11 H11B 0.9600
C11 H11C 0.9600

loop_
_geom_hbond_atom_site_label_D
_geom_hbond_atom_site_label_H
_geom_hbond_atom_site_label_A
_geom_hbond_site_symmetry_A
_geom_hbond_distance_DH
_geom_hbond_distance_HA
_geom_hbond_distance_DA
_geom_hbond_angle_DHA
_geom_hbond_publ_flag
N1 H1N1 O2 4_654 0.88(4) 2.05(4) 2.917(3) 167(4) y
O2 H1O2 O3 2_765 0.90(4) 1.98(4) 2.800(2) 152(3) y
C3 H3A O1 3_575 0.98 2.3340 3.193(3) 146 y
C11 H11A O1 4_644 0.96 2.4861 3.395(3) 158 y
C6 H6A Cg1 3_655 0.93 2.8091 3.514(3) 133 y
C9 H9A Cg1 2_764 0.93 2.6791 3.554(3) 157 y

loop_
_geom_torsion_atom_site_label_1
_geom_torsion_atom_site_label_2
_geom_torsion_atom_site_label_3
_geom_torsion_atom_site_label_4
_geom_torsion
C4 N1 C1 O1 172.0(3)
C4 N1 C1 C2 -8.0(3)
O1 C1 C2 C3 164.1(3)
N1 C1 C2 C3 -15.8(3)
C1 C2 C3 O2 -86.1(3)
C1 C2 C3 C4 31.4(3)
C1 N1 C4 C5 154.0(2)
C1 N1 C4 C3 27.9(3)
O2 C3 C4 N1 79.4(2)
C2 C3 C4 N1 -35.1(2)
O2 C3 C4 C5 -44.7(3)
C2 C3 C4 C5 -159.2(2)
N1 C4 C5 C6 -24.2(4)
C3 C4 C5 C6 93.2(3)
N1 C4 C5 C10 154.0(2)
C3 C4 C5 C10 -88.6(3)
C10 C5 C6 C7 -2.1(4)
C4 C5 C6 C7 176.1(3)
C5 C6 C7 C8 1.4(4)
C6 C7 C8 O3 -176.9(2)
C6 C7 C8 C9 0.3(4)
C11 O3 C8 C7 -5.2(4)
C11 O3 C8 C9 177.4(2)
C7 C8 C9 C10 -1.2(4)
O3 C8 C9 C10 176.3(2)
C8 C9 C10 C5 0.4(4)
C6 C5 C10 C9 1.2(4)
C4 C5 C10 C9 -177.1(2)
